data_7122870
loop_
_publ_author_name
'Xiang, Ming'
'Luo, Guoshun'
'Wang, Yuankai'
'Krische, Michael J.'

_publ_section_title
;
 Enantioselective iridium-catalyzed carbonyl isoprenylation via
 alcohol-mediated hydrogen transfer.
;
_journal_issue 7
_journal_name_full 'Chemical communications (Cambridge, England)'
_journal_page_first 981
_journal_paper_doi 10.1039/c8cc09706b
_journal_volume 55
_journal_year 2019
_chemical_absolute_configuration ad
_chemical_formula_moiety 'C12 H12 Cl2 O'
_chemical_formula_sum 'C12 H12 Cl2 O'
_chemical_formula_weight 243.12
_space_group_crystal_system monoclinic
_space_group_IT_number 4
_space_group_name_Hall 'P 2yb'
_space_group_name_H-M_alt 'P 1 21 1'
_symmetry_space_group_name_Hall 'P 2yb'
_symmetry_space_group_name_H-M 'P 1 21 1'
_atom_sites_solution_hydrogens mixed
_audit_block_doi 10.5517/ccdc.csd.cc20w2bb
_audit_creation_method SHELXL-2016/6
_audit_update_record
;
2018-10-12 deposited with the CCDC.
2018-12-20 downloaded from the CCDC.
;
_cell_angle_alpha 90
_cell_angle_beta 112.794(5)
_cell_angle_gamma 90
_cell_formula_units_Z 2
_cell_length_a 10.442(2)
_cell_length_b 4.8336(11)
_cell_length_c 12.394(3)
_cell_measurement_reflns_used 7154
_cell_measurement_temperature 100(2)
_cell_measurement_theta_max 30.6
_cell_measurement_theta_min 2.17
_cell_volume 576.7(2)
_computing_cell_refinement 'Apex II release 2010, Bruker AXS, Inc.'
_computing_data_collection 'Apex II release 2010, Bruker AXS, Inc.'
_computing_data_reduction 'Apex II release 2010, Bruker AXS, Inc.'
_computing_molecular_graphics 'XP SHELXTL/PC, Siemens Analytical'
_computing_publication_material 'SHELXL-2016/6, Sheldrick, G. M.'
_computing_structure_refinement 'Shelxl-2016/6, Sheldrick, G. M.'
_computing_structure_solution
;

Sheldrick, G. M. (2015).  SHELXT.  Acta Cryst. A71, 3-8.

;
_diffrn_ambient_temperature 100(2)
_diffrn_measured_fraction_theta_full 0.997
_diffrn_measured_fraction_theta_max 0.992
_diffrn_measurement_device_type 'Nonius Kappa CCD with Bruker Apex II detector'
_diffrn_measurement_method \w-scans
_diffrn_radiation_type MoK\a
_diffrn_radiation_wavelength 0.71073
_diffrn_reflns_av_R_equivalents 0.0365
_diffrn_reflns_av_unetI/netI 0.0304
_diffrn_reflns_Laue_measured_fraction_full 0.997
_diffrn_reflns_Laue_measured_fraction_max 0.992
_diffrn_reflns_limit_h_max 14
_diffrn_reflns_limit_h_min -14
_diffrn_reflns_limit_k_max 6
_diffrn_reflns_limit_k_min -6
_diffrn_reflns_limit_l_max 17
_diffrn_reflns_limit_l_min -17
_diffrn_reflns_number 14723
_diffrn_reflns_point_group_measured_fraction_full 0.999
_diffrn_reflns_point_group_measured_fraction_max 0.994
_diffrn_reflns_theta_full 25.242
_diffrn_reflns_theta_max 30.603
_diffrn_reflns_theta_min 3.253
_diffrn_source 'fine focus sealed tube'
_exptl_absorpt_coefficient_mu 0.532
_exptl_absorpt_correction_T_max 1.00
_exptl_absorpt_correction_T_min 0.887
_exptl_absorpt_correction_type multi-scan
_exptl_absorpt_process_details
;
SADABS. G. M. Sheldrick. Apex II release 2010, Bruker AXS, Inc.
;
_exptl_crystal_colour colorless
_exptl_crystal_density_diffrn 1.400
_exptl_crystal_description lath
_exptl_crystal_F_000 252
_exptl_crystal_size_max 0.490
_exptl_crystal_size_mid 0.170
_exptl_crystal_size_min 0.120
_refine_diff_density_max 0.352
_refine_diff_density_min -0.182
_refine_diff_density_rms 0.055
_refine_ls_abs_structure_details
;
 Refined as an inversion twin.
;
_refine_ls_abs_structure_Flack 0.00(6)
_refine_ls_extinction_method none
_refine_ls_goodness_of_fit_ref 1.081
_refine_ls_hydrogen_treatment mixed
_refine_ls_matrix_type full
_refine_ls_number_parameters 141
_refine_ls_number_reflns 3482
_refine_ls_number_restraints 1
_refine_ls_restrained_S_all 1.081
_refine_ls_R_factor_all 0.0305
_refine_ls_R_factor_gt 0.0278
_refine_ls_shift/su_max 0.000
_refine_ls_shift/su_mean 0.000
_refine_ls_structure_factor_coef Fsqd
_refine_ls_weighting_details 'w=1/[\s^2^(Fo^2^)+(0.0347P)^2^+0.0770P] where P=(Fo^2^+2Fc^2^)/3'
_refine_ls_weighting_scheme calc
_refine_ls_wR_factor_gt 0.0648
_refine_ls_wR_factor_ref 0.0660
_reflns_Friedel_coverage 0.807
_reflns_Friedel_fraction_full 1.000
_reflns_Friedel_fraction_max 0.996
_reflns_number_gt 3308
_reflns_number_total 3482
_reflns_threshold_expression 'I > 2\s(I)'
_cod_data_source_file c8cc09706b2.cif
_cod_data_source_block shelx
_cod_database_code 7122870
_shelx_shelxl_version_number 2016/6
_shelx_space_group_comment
;
The symmetry employed for this shelxl refinement is uniquely defined
by the following loop, which should always be used as a source of
symmetry information in preference to the above space-group names.
They are only intended as comments.
;
_shelx_estimated_absorpt_t_min 0.781
_shelx_estimated_absorpt_t_max 0.939

loop_
_space_group_symop_operation_xyz
'x, y, z'
'-x, y+1/2, -z'

loop_
_atom_site_label
_atom_site_type_symbol
_atom_site_fract_x
_atom_site_fract_y
_atom_site_fract_z
_atom_site_U_iso_or_equiv
_atom_site_adp_type
_atom_site_occupancy
_atom_site_site_symmetry_order
_atom_site_calc_flag
_atom_site_refinement_flags_posn
_atom_site_refinement_flags_adp
C1 C 0.53963(19) 0.1802(4) 0.81306(15) 0.0119(3) Uani 1 1 d . .
C2 C 0.43900(19) 0.2944(4) 0.71315(16) 0.0133(3) Uani 1 1 d . .
H2 H 0.344886 0.235944 0.685929 0.016 Uiso 1 1 calc R U
C3 C 0.48121(19) 0.4965(4) 0.65486(15) 0.0127(4) Uani 1 1 d . .
C4 C 0.61800(19) 0.5831(4) 0.69259(15) 0.0121(3) Uani 1 1 d . .
H4 H 0.643909 0.722176 0.650782 0.014 Uiso 1 1 calc R U
C5 C 0.71787(18) 0.4638(4) 0.79293(14) 0.0098(3) Uani 1 1 d . .
C6 C 0.67811(19) 0.2620(4) 0.85426(16) 0.0113(3) Uani 1 1 d . .
H6 H 0.744604 0.181595 0.923135 0.014 Uiso 1 1 calc R U
C7 C 0.86847(18) 0.5504(4) 0.82867(14) 0.0098(3) Uani 1 1 d . .
H7 H 0.869174 0.743204 0.799631 0.012 Uiso 1 1 calc R U
C8 C 0.94178(19) 0.3632(4) 0.76989(16) 0.0123(3) Uani 1 1 d . .
H8A H 0.955269 0.177731 0.806484 0.015 Uiso 1 1 calc R U
H8B H 0.881068 0.341700 0.686149 0.015 Uiso 1 1 calc R U
C9 C 1.08086(19) 0.4740(4) 0.77926(15) 0.0132(4) Uani 1 1 d . .
C10 C 1.0843(2) 0.6939(4) 0.69865(17) 0.0188(4) Uani 1 1 d . .
H10 H 1.172397 0.773146 0.712080 0.023 Uiso 1 1 calc R U
C11 C 0.9770(3) 0.7925(5) 0.6093(2) 0.0259(5) Uani 1 1 d . .
H11A H 0.886676 0.720081 0.592166 0.031 Uiso 1 1 calc R U
H11B H 0.990302 0.935707 0.562148 0.031 Uiso 1 1 calc R U
C12 C 1.1989(2) 0.3782(4) 0.85985(18) 0.0192(4) Uani 1 1 d . .
H12A H 1.285453 0.452066 0.865211 0.023 Uiso 1 1 calc R U
H12B H 1.196432 0.235926 0.911914 0.023 Uiso 1 1 calc R U
O1 O 0.94143(14) 0.5534(3) 0.95293(11) 0.0124(3) Uani 1 1 d . .
Cl1 Cl 0.48933(5) -0.07054(9) 0.88942(4) 0.01559(10) Uani 1 1 d . .
Cl2 Cl 0.35772(5) 0.65010(10) 0.53119(4) 0.02013(12) Uani 1 1 d . .
H1O H 0.972(3) 0.416(8) 0.971(2) 0.034(9) Uiso 1 1 d . .

loop_
_atom_site_aniso_label
_atom_site_aniso_U_11
_atom_site_aniso_U_22
_atom_site_aniso_U_33
_atom_site_aniso_U_23
_atom_site_aniso_U_13
_atom_site_aniso_U_12
C1 0.0142(8) 0.0097(8) 0.0143(7) -0.0019(6) 0.0084(6) -0.0020(6)
C2 0.0096(8) 0.0158(8) 0.0139(8) -0.0034(6) 0.0039(7) -0.0027(7)
C3 0.0111(8) 0.0145(9) 0.0104(7) -0.0012(6) 0.0020(6) 0.0013(6)
C4 0.0136(8) 0.0118(8) 0.0113(8) -0.0001(6) 0.0054(6) -0.0003(6)
C5 0.0099(8) 0.0090(8) 0.0105(7) -0.0030(6) 0.0040(6) -0.0018(6)
C6 0.0103(8) 0.0100(7) 0.0137(8) -0.0005(6) 0.0046(6) -0.0001(6)
C7 0.0098(8) 0.0086(7) 0.0099(7) -0.0010(6) 0.0024(6) -0.0015(6)
C8 0.0116(8) 0.0120(8) 0.0137(8) -0.0038(6) 0.0054(7) -0.0016(6)
C9 0.0143(9) 0.0138(9) 0.0139(8) -0.0025(6) 0.0082(7) -0.0017(6)
C10 0.0225(10) 0.0173(9) 0.0229(9) -0.0017(7) 0.0157(8) -0.0033(7)
C11 0.0348(13) 0.0245(11) 0.0256(11) 0.0075(8) 0.0196(10) 0.0072(9)
C12 0.0135(9) 0.0256(11) 0.0197(9) -0.0010(7) 0.0079(7) -0.0007(7)
O1 0.0131(6) 0.0118(6) 0.0100(6) -0.0015(5) 0.0019(5) -0.0005(5)
Cl1 0.0159(2) 0.01348(19) 0.0193(2) 0.00084(17) 0.00890(16) -0.00418(17)
Cl2 0.0139(2) 0.0258(2) 0.01482(19) 0.00383(18) -0.00091(15) 0.00141(18)

loop_
_atom_type_symbol
_atom_type_description
_atom_type_scat_dispersion_real
_atom_type_scat_dispersion_imag
_atom_type_scat_source
C C 0.0033 0.0016 'International Tables Vol C Tables 4.2.6.8 and 6.1.1.4'
H H 0.0000 0.0000 'International Tables Vol C Tables 4.2.6.8 and 6.1.1.4'
O O 0.0106 0.0060 'International Tables Vol C Tables 4.2.6.8 and 6.1.1.4'
Cl Cl 0.1484 0.1585 'International Tables Vol C Tables 4.2.6.8 and 6.1.1.4'

loop_
_geom_angle_atom_site_label_1
_geom_angle_atom_site_label_2
_geom_angle_atom_site_label_3
_geom_angle
C2 C1 C6 122.22(17)
C2 C1 Cl1 118.54(14)
C6 C1 Cl1 119.23(14)
C3 C2 C1 117.47(17)
C3 C2 H2 121.3
C1 C2 H2 121.3
C4 C3 C2 122.16(16)
C4 C3 Cl2 118.94(13)
C2 C3 Cl2 118.89(14)
C3 C4 C5 119.44(16)
C3 C4 H4 120.3
C5 C4 H4 120.3
C6 C5 C4 119.68(17)
C6 C5 C7 121.81(15)
C4 C5 C7 118.45(15)
C1 C6 C5 119.02(16)
C1 C6 H6 120.5
C5 C6 H6 120.5
O1 C7 C5 112.12(14)
O1 C7 C8 111.15(14)
C5 C7 C8 110.42(14)
O1 C7 H7 107.6
C5 C7 H7 107.6
C8 C7 H7 107.6
C9 C8 C7 113.28(14)
C9 C8 H8A 108.9
C7 C8 H8A 108.9
C9 C8 H8B 108.9
C7 C8 H8B 108.9
H8A C8 H8B 107.7
C12 C9 C10 120.14(18)
C12 C9 C8 121.12(17)
C10 C9 C8 118.73(16)
C11 C10 C9 126.5(2)
C11 C10 H10 116.7
C9 C10 H10 116.7
C10 C11 H11A 120.0
C10 C11 H11B 120.0
H11A C11 H11B 120.0
C9 C12 H12A 120.0
C9 C12 H12B 120.0
H12A C12 H12B 120.0
C7 O1 H1O 108(2)

loop_
_geom_bond_atom_site_label_1
_geom_bond_atom_site_label_2
_geom_bond_distance
C1 C2 1.391(3)
C1 C6 1.391(3)
C1 Cl1 1.7392(18)
C2 C3 1.385(3)
C2 H2 0.9500
C3 C4 1.384(3)
C3 Cl2 1.7412(18)
C4 C5 1.401(2)
C4 H4 0.9500
C5 C6 1.395(2)
C5 C7 1.518(2)
C6 H6 0.9500
C7 O1 1.430(2)
C7 C8 1.539(2)
C7 H7 1.0000
C8 C9 1.510(2)
C8 H8A 0.9900
C8 H8B 0.9900
C9 C12 1.333(3)
C9 C10 1.468(3)
C10 C11 1.322(3)
C10 H10 0.9500
C11 H11A 0.9500
C11 H11B 0.9500
C12 H12A 0.9500
C12 H12B 0.9500
O1 H1O 0.73(4)

loop_
_geom_hbond_atom_site_label_D
_geom_hbond_atom_site_label_H
_geom_hbond_atom_site_label_A
_geom_hbond_distance_DH
_geom_hbond_distance_HA
_geom_hbond_distance_DA
_geom_hbond_angle_DHA
_geom_hbond_site_symmetry_A
O1 H1O O1 0.73(4) 2.03(4) 2.7555(14) 170(3) 2_747

loop_
_geom_torsion_atom_site_label_1
_geom_torsion_atom_site_label_2
_geom_torsion_atom_site_label_3
_geom_torsion_atom_site_label_4
_geom_torsion
C6 C1 C2 C3 -0.2(3)
Cl1 C1 C2 C3 179.06(14)
C1 C2 C3 C4 0.5(3)
C1 C2 C3 Cl2 -178.62(14)
C2 C3 C4 C5 0.0(3)
Cl2 C3 C4 C5 179.09(14)
C3 C4 C5 C6 -0.7(3)
C3 C4 C5 C7 176.61(16)
C2 C1 C6 C5 -0.5(3)
Cl1 C1 C6 C5 -179.79(13)
C4 C5 C6 C1 1.0(3)
C7 C5 C6 C1 -176.25(16)
C6 C5 C7 O1 -36.7(2)
C4 C5 C7 O1 146.07(16)
C6 C5 C7 C8 87.9(2)
C4 C5 C7 C8 -89.40(19)
O1 C7 C8 C9 -67.75(19)
C5 C7 C8 C9 167.16(14)
C7 C8 C9 C12 99.6(2)
C7 C8 C9 C10 -79.6(2)
C12 C9 C10 C11 174.3(2)
C8 C9 C10 C11 -6.6(3)
